data_4303707
loop_
_publ_author_name
'Arup Sinha'
'S. M. Wahidur Rahaman'
'Mithun Sarkar'
'Biswajit Saha'
'Prosenjit Daw'
'Jitendra K. Bera'

_publ_contact_author_address 'Department of Chemistry, IIT Kanpur, Kanpur 208016, INDIA.'
_publ_contact_author_email jbera@iitk.ac.in
_publ_contact_author_fax '+ 91-512-2597436'
_publ_contact_author_name 'Jitendra K. Bera'
_publ_contact_author_phone '+ 91-512-2597336'
_publ_section_title
;
Multifaceted Coordination of Naphthyridine-Functionalized N-Heterocyclic
Carbene: A Novel "IrIII(C^N)(C^C)" Compound and Its Evaluation as
Transfer Hydrogenation Catalyst
;
_journal_name_full 'Inorganic Chemistry'
_journal_page_first 11114
_journal_page_last 11122
_journal_paper_doi 10.1021/ic901502n
_journal_volume 48
_journal_year 2009
_chemical_formula_moiety 'C24 H18 N4 O4 W'
_chemical_formula_sum 'C24 H18 N4 O4 W'
_chemical_formula_weight 610.27
_chemical_name_systematic
; 
 ? 
;
_space_group_IT_number 2
_symmetry_cell_setting triclinic
_symmetry_space_group_name_Hall '-P 1'
_symmetry_space_group_name_H-M 'P -1'
_atom_sites_solution_hydrogens geom
_atom_sites_solution_primary direct
_atom_sites_solution_secondary difmap
_audit_creation_method SHELXL-97
_cell_angle_alpha 104.785(2)
_cell_angle_beta 91.721(2)
_cell_angle_gamma 108.532(2)
_cell_formula_units_Z 2
_cell_length_a 8.0628(13)
_cell_length_b 10.2021(16)
_cell_length_c 14.552(2)
_cell_measurement_reflns_used 3224
_cell_measurement_temperature 100(2)
_cell_measurement_theta_max 28.54
_cell_measurement_theta_min 2.27
_cell_volume 1089.3(3)
_computing_cell_refinement 'Bruker SAINT'
_computing_data_collection 'Bruker APEX'
_computing_data_reduction 'Bruker SAINT'
_computing_molecular_graphics ORTEP
_computing_publication_material ciftab
_computing_structure_refinement 'SHELXL-97 (Sheldrick, 1997)'
_computing_structure_solution 'SHELXS-97 (Sheldrick, 1990)'
_diffrn_ambient_temperature 100(2)
_diffrn_measured_fraction_theta_full 0.958
_diffrn_measured_fraction_theta_max 0.958
_diffrn_measurement_device_type 'Bruker SMART APEX'
_diffrn_measurement_method 'omega scans'
_diffrn_radiation_monochromator graphite
_diffrn_radiation_source 'fine-focus sealed tube'
_diffrn_radiation_type MoK\a
_diffrn_radiation_wavelength 0.71073
_diffrn_reflns_av_R_equivalents 0.0292
_diffrn_reflns_av_sigmaI/netI 0.0603
_diffrn_reflns_limit_h_max 10
_diffrn_reflns_limit_h_min -6
_diffrn_reflns_limit_k_max 11
_diffrn_reflns_limit_k_min -12
_diffrn_reflns_limit_l_max 18
_diffrn_reflns_limit_l_min -17
_diffrn_reflns_number 6101
_diffrn_reflns_theta_full 26.37
_diffrn_reflns_theta_max 26.37
_diffrn_reflns_theta_min 2.19
_exptl_absorpt_coefficient_mu 5.342
_exptl_absorpt_correction_T_max 0.4000
_exptl_absorpt_correction_T_min 0.2716
_exptl_absorpt_correction_type empirical
_exptl_absorpt_process_details SADABS
_exptl_crystal_colour red
_exptl_crystal_density_diffrn 1.861
_exptl_crystal_density_method 'not measured'
_exptl_crystal_description rectangular
_exptl_crystal_F_000 592
_exptl_crystal_size_max 0.33
_exptl_crystal_size_mid 0.24
_exptl_crystal_size_min 0.21
_refine_diff_density_max 1.917
_refine_diff_density_min -2.032
_refine_diff_density_rms 0.191
_refine_ls_extinction_method none
_refine_ls_goodness_of_fit_ref 1.026
_refine_ls_hydrogen_treatment mixed
_refine_ls_matrix_type full
_refine_ls_number_parameters 300
_refine_ls_number_reflns 4270
_refine_ls_number_restraints 0
_refine_ls_restrained_S_all 1.026
_refine_ls_R_factor_all 0.0448
_refine_ls_R_factor_gt 0.0392
_refine_ls_shift/su_max 0.001
_refine_ls_shift/su_mean 0.000
_refine_ls_structure_factor_coef Fsqd
_refine_ls_weighting_details 'calc w=1/[\s^2^(Fo^2^)+(0.0294P)^2^+6.0756P] where P=(Fo^2^+2Fc^2^)/3'
_refine_ls_weighting_scheme calc
_refine_ls_wR_factor_gt 0.0833
_refine_ls_wR_factor_ref 0.0855
_reflns_number_gt 3913
_reflns_number_total 4270
_reflns_threshold_expression >2sigma(I)
_cod_data_source_file ic901502n_si_002_3.cif
_cod_data_source_block compound2
_cod_depositor_comments
;
The following automatic conversions were performed:
'_symmetry_cell_setting' value 'Triclinic' changed to 'triclinic'
according to '/home/saulius/struct/CIF-dictionaries/cif_core.dic'
dictionary named 'cif_core.dic' version 2.4.1 from 2010-06-29.

Automatic conversion script
Id: cif_fix_enum 1527 2010-12-29 10:47:43Z saulius 
;
_cod_database_code 4303707

loop_
_symmetry_equiv_pos_as_xyz
'x, y, z'
'-x, -y, -z'

loop_
_atom_site_label
_atom_site_type_symbol
_atom_site_fract_x
_atom_site_fract_y
_atom_site_fract_z
_atom_site_U_iso_or_equiv
_atom_site_adp_type
_atom_site_occupancy
_atom_site_symmetry_multiplicity
_atom_site_calc_flag
_atom_site_refinement_flags
_atom_site_disorder_assembly
_atom_site_disorder_group
W1 W 0.52890(3) 0.56144(3) 0.276516(17) 0.01127(9) Uani 1 1 d . . .
O1 O 0.2157(7) 0.6548(6) 0.2103(3) 0.0266(11) Uani 1 1 d . . .
O2 O 0.3654(6) 0.5778(5) 0.4733(3) 0.0257(11) Uani 1 1 d . . .
O3 O 0.2315(6) 0.2622(5) 0.2028(3) 0.0229(11) Uani 1 1 d . . .
O4 O 0.7470(6) 0.3704(5) 0.3259(3) 0.0244(11) Uani 1 1 d . . .
N4 N 0.6892(7) 0.4957(6) 0.0665(4) 0.0144(11) Uani 1 1 d . . .
N2 N 0.7450(7) 0.7894(5) 0.3157(4) 0.0123(10) Uani 1 1 d . . .
N1 N 0.6674(7) 0.8631(6) 0.4676(4) 0.0145(11) Uani 1 1 d . . .
N3 N 0.8172(6) 0.7050(6) 0.1648(4) 0.0127(11) Uani 1 1 d . . .
C23 C 0.6790(8) 0.5761(7) 0.1538(4) 0.0152(13) Uani 1 1 d . . .
C3 C 0.3474(9) 0.3744(7) 0.2291(5) 0.0177(14) Uani 1 1 d . . .
C1 C 0.3389(8) 0.6306(7) 0.2336(4) 0.0158(13) Uani 1 1 d . . .
C2 C 0.4318(8) 0.5767(7) 0.4033(5) 0.0165(13) Uani 1 1 d . . .
C17 C 0.7660(8) 0.9001(7) 0.3975(4) 0.0120(12) Uani 1 1 d . . .
C11 C 0.5709(9) 0.9209(8) 0.6231(4) 0.0211(15) Uani 1 1 d . . .
H11A H 0.4479 0.8684 0.5956 0.032 Uiso 1 1 calc R . .
H11B H 0.5772 1.0065 0.6746 0.032 Uiso 1 1 calc R . .
H11C H 0.6179 0.8585 0.6492 0.032 Uiso 1 1 calc R . .
C19 C 0.9679(8) 0.9573(7) 0.2535(5) 0.0158(13) Uani 1 1 d . . .
H19 H 1.0390 0.9722 0.2037 0.019 Uiso 1 1 calc R . .
C18 C 0.9823(8) 1.0673(7) 0.3316(5) 0.0158(13) Uani 1 1 d . . .
H18 H 1.0611 1.1610 0.3361 0.019 Uiso 1 1 calc R . .
C4 C 0.6768(9) 0.4472(7) 0.3130(4) 0.0180(14) Uani 1 1 d . . .
C12 C 0.6782(9) 0.9662(7) 0.5464(4) 0.0184(14) Uani 1 1 d . . .
C15 C 1.0042(9) 1.3057(7) 0.5048(5) 0.0195(14) Uani 1 1 d . . .
H15A H 0.9844 1.3676 0.5640 0.029 Uiso 1 1 calc R . .
H15B H 0.9755 1.3375 0.4502 0.029 Uiso 1 1 calc R . .
H15C H 1.1281 1.3117 0.5085 0.029 Uiso 1 1 calc R . .
C16 C 0.8802(8) 1.0429(7) 0.4068(4) 0.0110(12) Uani 1 1 d . . .
C13 C 0.7849(9) 1.1115(8) 0.5614(5) 0.0195(14) Uani 1 1 d . . .
H13 H 0.7858 1.1815 0.6189 0.023 Uiso 1 1 calc R . .
C20 C 0.8450(8) 0.8193(7) 0.2469(4) 0.0120(12) Uani 1 1 d . . .
C26 C 0.5993(8) 0.1202(7) -0.0760(5) 0.0169(13) Uani 1 1 d . . .
H26 H 0.5206 0.1203 -0.1258 0.020 Uiso 1 1 calc R . .
C28 C 0.7809(8) 0.0064(7) -0.0143(5) 0.0187(14) Uani 1 1 d . . .
H28 H 0.8233 -0.0721 -0.0214 0.022 Uiso 1 1 calc R . .
C27 C 0.6621(8) 0.0062(7) -0.0864(5) 0.0173(13) Uani 1 1 d . . .
H27 H 0.6243 -0.0724 -0.1427 0.021 Uiso 1 1 calc R . .
C14 C 0.8879(8) 1.1517(7) 0.4923(5) 0.0162(13) Uani 1 1 d . . .
C25 C 0.6513(8) 0.2347(7) 0.0072(4) 0.0147(13) Uani 1 1 d . . .
C30 C 0.7708(8) 0.2358(7) 0.0786(4) 0.0150(13) Uani 1 1 d . . .
H30 H 0.8081 0.3145 0.1349 0.018 Uiso 1 1 calc R . .
C22 C 0.8255(8) 0.5693(7) 0.0230(5) 0.0191(14) Uani 1 1 d . . .
H22 H 0.8558 0.5333 -0.0387 0.023 Uiso 1 1 calc R . .
C24 C 0.5662(8) 0.3503(7) 0.0210(4) 0.0155(13) Uani 1 1 d . . .
H24A H 0.5141 0.3478 -0.0422 0.019 Uiso 1 1 calc R . .
H24B H 0.4692 0.3283 0.0609 0.019 Uiso 1 1 calc R . .
C21 C 0.9069(8) 0.7006(7) 0.0838(4) 0.0174(14) Uani 1 1 d . . .
H21 H 1.0049 0.7749 0.0738 0.021 Uiso 1 1 calc R . .
C29 C 0.8367(8) 0.1220(7) 0.0680(5) 0.0189(14) Uani 1 1 d . . .
H29 H 0.9190 0.1236 0.1167 0.023 Uiso 1 1 calc R . .

loop_
_atom_site_aniso_label
_atom_site_aniso_U_11
_atom_site_aniso_U_22
_atom_site_aniso_U_33
_atom_site_aniso_U_23
_atom_site_aniso_U_13
_atom_site_aniso_U_12
W1 0.01290(13) 0.01269(14) 0.00808(13) 0.00147(9) 0.00376(8) 0.00503(9)
O1 0.029(3) 0.041(3) 0.017(2) 0.005(2) 0.002(2) 0.024(2)
O2 0.030(3) 0.030(3) 0.017(3) 0.005(2) 0.012(2) 0.010(2)
O3 0.020(2) 0.023(3) 0.024(3) 0.005(2) 0.008(2) 0.006(2)
O4 0.030(3) 0.024(3) 0.024(3) 0.007(2) 0.007(2) 0.016(2)
N4 0.021(3) 0.015(3) 0.007(2) 0.000(2) 0.003(2) 0.008(2)
N2 0.018(3) 0.013(3) 0.011(3) 0.004(2) 0.005(2) 0.012(2)
N1 0.013(3) 0.020(3) 0.013(3) 0.007(2) 0.007(2) 0.007(2)
N3 0.014(3) 0.014(3) 0.011(3) 0.002(2) 0.005(2) 0.005(2)
C23 0.013(3) 0.020(3) 0.012(3) 0.003(3) 0.001(2) 0.006(2)
C3 0.021(3) 0.014(3) 0.018(3) 0.005(3) 0.006(3) 0.004(3)
C1 0.020(3) 0.015(3) 0.006(3) -0.002(2) 0.001(2) 0.001(3)
C2 0.018(3) 0.016(3) 0.017(3) 0.004(3) 0.004(3) 0.008(3)
C17 0.015(3) 0.013(3) 0.010(3) 0.000(2) 0.003(2) 0.009(2)
C11 0.021(3) 0.030(4) 0.010(3) 0.001(3) 0.003(3) 0.010(3)
C19 0.012(3) 0.021(4) 0.019(3) 0.011(3) 0.007(2) 0.007(3)
C18 0.014(3) 0.015(3) 0.020(3) 0.008(3) 0.003(2) 0.006(2)
C4 0.022(3) 0.020(4) 0.009(3) 0.005(3) 0.006(2) 0.003(3)
C12 0.021(3) 0.024(4) 0.013(3) 0.005(3) 0.002(3) 0.012(3)
C15 0.019(3) 0.017(4) 0.021(3) -0.001(3) 0.001(3) 0.009(3)
C16 0.011(3) 0.013(3) 0.014(3) 0.006(2) 0.003(2) 0.008(2)
C13 0.020(3) 0.024(4) 0.016(3) 0.001(3) 0.001(3) 0.013(3)
C20 0.014(3) 0.015(3) 0.009(3) 0.003(2) 0.000(2) 0.007(2)
C26 0.016(3) 0.023(4) 0.016(3) 0.009(3) 0.006(2) 0.010(3)
C28 0.016(3) 0.019(4) 0.022(3) 0.006(3) 0.010(3) 0.007(3)
C27 0.019(3) 0.012(3) 0.021(3) 0.004(3) 0.008(3) 0.006(3)
C14 0.017(3) 0.018(3) 0.017(3) 0.006(3) 0.001(2) 0.010(3)
C25 0.010(3) 0.020(3) 0.015(3) 0.007(3) 0.008(2) 0.004(2)
C30 0.014(3) 0.018(3) 0.012(3) 0.003(2) 0.005(2) 0.005(2)
C22 0.020(3) 0.028(4) 0.012(3) 0.003(3) 0.011(3) 0.012(3)
C24 0.017(3) 0.015(3) 0.012(3) -0.005(2) 0.002(2) 0.007(2)
C21 0.020(3) 0.022(4) 0.015(3) 0.008(3) 0.013(3) 0.011(3)
C29 0.014(3) 0.025(4) 0.022(3) 0.013(3) 0.003(3) 0.006(3)

loop_
_atom_type_symbol
_atom_type_description
_atom_type_scat_dispersion_real
_atom_type_scat_dispersion_imag
_atom_type_scat_source
C C 0.0033 0.0016 'International Tables Vol C Tables 4.2.6.8 and 6.1.1.4'
N N 0.0061 0.0033 'International Tables Vol C Tables 4.2.6.8 and 6.1.1.4'
O O 0.0106 0.0060 'International Tables Vol C Tables 4.2.6.8 and 6.1.1.4'
W W -0.8490 6.8722 'International Tables Vol C Tables 4.2.6.8 and 6.1.1.4'
H H 0.0000 0.0000 'International Tables Vol C Tables 4.2.6.8 and 6.1.1.4'

loop_
_geom_angle_atom_site_label_1
_geom_angle_atom_site_label_2
_geom_angle_atom_site_label_3
_geom_angle
_geom_angle_site_symmetry_1
_geom_angle_site_symmetry_3
_geom_angle_publ_flag
C3 W1 C2 87.6(3) . . ?
C3 W1 C1 82.9(3) . . ?
C2 W1 C1 87.6(3) . . ?
C3 W1 C4 84.3(3) . . ?
C2 W1 C4 90.1(3) . . ?
C1 W1 C4 167.1(2) . . ?
C3 W1 C23 102.5(3) . . ?
C2 W1 C23 169.3(2) . . ?
C1 W1 C23 97.0(2) . . ?
C4 W1 C23 87.4(2) . . ?
C3 W1 N2 173.3(2) . . ?
C2 W1 N2 98.1(2) . . ?
C1 W1 N2 93.8(2) . . ?
C4 W1 N2 99.1(2) . . ?
C23 W1 N2 72.1(2) . . ?
C23 N4 C22 111.9(5) . . ?
C23 N4 C24 123.9(5) . . ?
C22 N4 C24 124.1(5) . . ?
C20 N2 C17 117.3(5) . . ?
C20 N2 W1 115.9(4) . . ?
C17 N2 W1 126.4(4) . . ?
C12 N1 C17 117.7(5) . . ?
C20 N3 C23 120.2(5) . . ?
C20 N3 C21 128.5(5) . . ?
C23 N3 C21 111.2(5) . . ?
N4 C23 N3 103.3(5) . . ?
N4 C23 W1 140.5(5) . . ?
N3 C23 W1 116.1(4) . . ?
O3 C3 W1 177.0(6) . . ?
O1 C1 W1 171.7(5) . . ?
O2 C2 W1 175.3(6) . . ?
N1 C17 N2 115.2(5) . . ?
N1 C17 C16 122.9(5) . . ?
N2 C17 C16 121.9(5) . . ?
C18 C19 C20 119.0(6) . . ?
C19 C18 C16 120.1(6) . . ?
O4 C4 W1 172.4(6) . . ?
N1 C12 C13 123.6(6) . . ?
N1 C12 C11 116.2(6) . . ?
C13 C12 C11 120.2(6) . . ?
C18 C16 C17 118.0(6) . . ?
C18 C16 C14 124.0(6) . . ?
C17 C16 C14 118.0(5) . . ?
C14 C13 C12 120.0(6) . . ?
N2 C20 N3 115.3(5) . . ?
N2 C20 C19 123.7(6) . . ?
N3 C20 C19 121.0(5) . . ?
C27 C26 C25 120.3(6) . . ?
C29 C28 C27 119.7(6) . . ?
C26 C27 C28 120.3(6) . . ?
C13 C14 C16 117.8(6) . . ?
C13 C14 C15 122.1(6) . . ?
C16 C14 C15 120.1(6) . . ?
C30 C25 C26 119.4(6) . . ?
C30 C25 C24 121.3(6) . . ?
C26 C25 C24 119.1(6) . . ?
C25 C30 C29 120.5(6) . . ?
C21 C22 N4 107.9(5) . . ?
N4 C24 C25 113.5(5) . . ?
C22 C21 N3 105.7(5) . . ?
C28 C29 C30 119.7(6) . . ?

loop_
_geom_bond_atom_site_label_1
_geom_bond_atom_site_label_2
_geom_bond_distance
_geom_bond_site_symmetry_2
_geom_bond_publ_flag
W1 C3 1.937(6) . ?
W1 C2 2.015(6) . ?
W1 C1 2.022(7) . ?
W1 C4 2.055(7) . ?
W1 C23 2.196(6) . ?
W1 N2 2.336(5) . ?
O1 C1 1.159(8) . ?
O2 C2 1.164(8) . ?
O3 C3 1.185(8) . ?
O4 C4 1.150(8) . ?
N4 C23 1.347(8) . ?
N4 C22 1.390(8) . ?
N4 C24 1.464(8) . ?
N2 C20 1.339(8) . ?
N2 C17 1.379(8) . ?
N1 C12 1.322(8) . ?
N1 C17 1.368(7) . ?
N3 C20 1.393(8) . ?
N3 C23 1.395(8) . ?
N3 C21 1.401(7) . ?
C17 C16 1.425(8) . ?
C11 C12 1.509(9) . ?
C19 C18 1.350(9) . ?
C19 C20 1.419(9) . ?
C18 C16 1.413(8) . ?
C12 C13 1.413(10) . ?
C15 C14 1.512(9) . ?
C16 C14 1.425(9) . ?
C13 C14 1.383(9) . ?
C26 C27 1.385(9) . ?
C26 C25 1.394(9) . ?
C28 C29 1.391(9) . ?
C28 C27 1.399(9) . ?
C25 C30 1.391(9) . ?
C25 C24 1.518(9) . ?
C30 C29 1.400(9) . ?
C22 C21 1.345(9) . ?

loop_
_geom_torsion_atom_site_label_1
_geom_torsion_atom_site_label_2
_geom_torsion_atom_site_label_3
_geom_torsion_atom_site_label_4
_geom_torsion
_geom_torsion_site_symmetry_1
_geom_torsion_site_symmetry_2
_geom_torsion_site_symmetry_3
_geom_torsion_site_symmetry_4
_geom_torsion_publ_flag
C23 N3 C20 N2 7.3(8) . . . . ?
